data_1539765
loop_
_publ_author_name
'Cheng, C.-Z.'
'Shao, S.-B.'
'Huang, X.-Y.'
'Lin, Z.-B.'

_publ_section_title
;
 Crystal structure of dodecaammonium dodecavanadate dodecahydrate
;
_journal_name_full 'Jiegon Huaxue'
_journal_page_first 40
_journal_page_last 43
_journal_volume 15
_journal_year 1996
_chemical_formula_sum 'H48 N12 O68 V20'
_chemical_name_systematic '(N H4)12 (V10 O28)2 (H2 O)12'
_space_group_IT_number 2
_symmetry_space_group_name_Hall '-P 1'
_symmetry_space_group_name_H-M 'P -1'
_cell_angle_alpha 96.5
_cell_angle_beta 87.18
_cell_angle_gamma 108.99
_cell_formula_units_Z 1
_cell_length_a 10.155
_cell_length_b 10.286
_cell_length_c 16.732
_cell_volume 1641.845
_citation_journal_id_ASTM JHUADF
_cod_data_source_file Cheng_JHUADF_1996_1747.cif
_cod_data_source_block H48N12O68V20
_cod_database_code 1539765

loop_
_symmetry_equiv_pos_as_xyz
x,y,z
-x,-y,-z

loop_
_atom_site_label
_atom_site_type_symbol
_atom_site_fract_x
_atom_site_fract_y
_atom_site_fract_z
_atom_site_occupancy
_atom_site_U_iso_or_equiv
O31 O-2 0.6357 0.4835 0.0845 1 0.0
O21 O-2 0.9132 0.4556 0.6231 1 0.0
H2 H+1 0.0119 0.2341 0.1348 1 0.0
H7 H+1 0.6989 0.6961 0.5459 1 0.0
H20 H+1 -0.0212 -0.108 0.3436 1 0.0
O15 O-2 0.8944 0.3942 0.468 1 0.0
O2 O-2 0.547 0.1697 0.1583 1 0.0
O11 O-2 0.3233 0.1209 0.272 1 0.0
O29 O-2 0.7787 0.0464 0.2376 1 0.0
H3 H+1 0.9696 0.106 0.0975 1 0.0
N4 N-3 0.5139 -0.0943 0.3471 1 0.0
H12 H+1 0.9386 0.4628 0.1503 1 0.0
H18 H+1 -0.0738 0.0965 0.2706 1 0.0
N2 N-3 0.6489 0.7431 0.56 1 0.0
O33 O-2 0.0944 -0.303 0.2516 1 0.0
H19 H+1 0.0588 -0.074 0.2992 1 0.0
V8 V+5 0.01888 0.33905 0.36229 1 0.0
O13 O-2 0.2583 0.245 -0.0253 1 0.0
O30 O-2 0.8702 0.5616 -0.0921 1 0.0
H11 H+1 0.6762 0.8175 0.5371 1 0.0
H6 H+1 0.5892 0.7005 0.542 1 0.0
V6 V+5 0.79559 0.15962 0.4731 1 0.0
O22 O-2 0.8668 0.3406 0.3094 1 0.0
O4 O-2 0.3051 0.1782 0.1187 1 0.0
O19 O-2 0.706 0.2356 0.5591 1 0.0
N6 N-3 0.4097 0.4209 0.2069 1 0.0
O17 O-2 0.9354 0.1682 0.3958 1 0.0
O23 O-2 0.6385 0.4094 0.4733 1 0.0
O25 O-2 0.7355 -0.002 0.4835 1 0.0
V5 V+5 0.1663 -0.16774 0.05901 1 0.0
V10 V+5 0.73906 0.41847 0.56234 1 0.0
O26 O-2 0.1201 0.3091 0.2907 1 0.0
V7 V+5 0.03928 0.39248 0.55208 1 0.0
O3 O-2 0.4211 -0.0784 0.1998 1 0.0
O28 O-2 0.6383 0.4508 0.6349 1 0.0
O9 O-2 0.1484 -0.018 0.0113 1 0.0
O1 O-2 0.3939 -0.0232 0.0524 1 0.0
H17 H+1 -0.0353 -0.0038 0.3365 1 0.0
V9 V+5 0.71919 0.3609 0.37691 1 0.0
O27 O-2 0.6039 0.356 0.314 1 0.0
O12 O-2 0.5031 -0.2955 0.148 1 0.0
O7 O-2 0.5127 0.2237 0.0064 1 0.0
O34 O-2 0.356 0.2977 0.6469 1 0.0
O10 O-2 0.7642 0.218 0.0521 1 0.0
H4 H+1 0.9658 0.099 0.1768 1 0.0
O20 O-2 0.149 0.3856 0.456 1 0.0
N5 N-3 0.0009 -0.064 0.3155 1 0.0
H21 H+1 0.3144 0.4173 0.2101 1 0.0
O8 O-2 0.2649 -0.2758 0.0938 1 0.0
N3 N-3 0.872 0.478 0.1694 1 0.0
O32 O-2 0.8182 -0.2402 0.1945 1 0.0
H13 H+1 0.5641 -0.1479 0.3384 1 0.0
V2 V+5 0.59608 0.12 0.06556 1 0.0
H1 H+1 0.0993 0.1343 0.1232 1 0.0
O24 O-2 0.1719 0.4354 0.6181 1 0.0
H22 H+1 0.4273 0.3499 0.1819 1 0.0
H23 H+1 0.4492 0.4523 0.2594 1 0.0
H8 H+1 0.7897 0.4679 0.1628 1 0.0
O6 O-2 0.633 -0.0417 0.0916 1 0.0
H10 H+1 0.8624 0.4311 0.2139 1 0.0
O14 O-2 0.0108 -0.2746 0.0556 1 0.0
N1 N-3 0.0078 0.1399 0.1295 1 0.0
V1 V+5 0.34457 0.0561 0.18178 1 0.0
H5 H+1 0.6485 0.7622 0.61 1 0.0
O5 O-2 0.1745 -0.0702 0.1589 1 0.0
V4 V+5 0.30694 0.12908 0.01022 1 0.0
O18 O-2 0.6771 0.1811 0.4012 1 0.0
H16 H+1 0.4593 -0.127 0.3796 1 0.0
H14 H+1 0.5679 -0.0048 0.3759 1 0.0
H9 H+1 0.9144 0.5685 0.1919 1 0.0
V3 V+5 0.44959 -0.18576 0.10936 1 0.0
H24 H+1 0.4502 0.4972 0.1796 1 0.0
O16 O-2 0.9585 0.2214 0.5527 1 0.0
H15 H+1 0.5025 -0.089 0.3005 1 0.0
